data_4339096
loop_
_publ_author_name
'Darensbourg, Donald J.'
'Frantz, Eric B.'

_publ_section_title
;
 Manganese(III) Schiff base complexes: chemistry relevant to the
 copolymerization of epoxides and carbon dioxide.
;
_journal_issue 15
_journal_name_full 'Inorganic chemistry'
_journal_page_first 5967
_journal_page_last 5978
_journal_paper_doi 10.1021/ic7003968
_journal_volume 46
_journal_year 2007
_chemical_formula_sum 'C12 H18 Mn N5 O2'
_chemical_formula_weight 319.25
_chemical_name_systematic
; 
 ? 
;
_space_group_IT_number 14
_symmetry_cell_setting monoclinic
_symmetry_space_group_name_Hall '-P 2ybc'
_symmetry_space_group_name_H-M 'P 1 21/c 1'
_atom_sites_solution_hydrogens geom
_atom_sites_solution_primary direct
_atom_sites_solution_secondary difmap
_audit_creation_method SHELXL-97
_cell_angle_alpha 90.00
_cell_angle_beta 112.173(6)
_cell_angle_gamma 90.00
_cell_formula_units_Z 4
_cell_length_a 10.2639(11)
_cell_length_b 13.5749(15)
_cell_length_c 11.3173(11)
_cell_measurement_temperature 110(2)
_cell_volume 1460.2(3)
_computing_cell_refinement 'Brucker SMART'
_computing_data_collection 'Brucker FRAMBO'
_computing_data_reduction 'Brucker SAINT'
_computing_molecular_graphics 'X-Seed (Barbour, 1999)'
_computing_publication_material 'Brucker SHELXTL'
_computing_structure_refinement 'SHELXL-97 (Sheldrick, 1997)'
_computing_structure_solution 'SHELXS-97 (Sheldrick, 1990)'
_diffrn_ambient_temperature 110(2)
_diffrn_measured_fraction_theta_full 1.000
_diffrn_measured_fraction_theta_max 1.000
_diffrn_radiation_monochromator graphite
_diffrn_radiation_source 'fine-focus sealed tube'
_diffrn_radiation_type CuK\a
_diffrn_radiation_wavelength 1.54178
_diffrn_reflns_av_R_equivalents 0.1593
_diffrn_reflns_av_sigmaI/netI 0.1164
_diffrn_reflns_limit_h_max 11
_diffrn_reflns_limit_h_min -11
_diffrn_reflns_limit_k_max 15
_diffrn_reflns_limit_k_min -15
_diffrn_reflns_limit_l_max 12
_diffrn_reflns_limit_l_min -12
_diffrn_reflns_number 10112
_diffrn_reflns_theta_full 61.06
_diffrn_reflns_theta_max 61.06
_diffrn_reflns_theta_min 4.65
_exptl_absorpt_coefficient_mu 7.441
_exptl_absorpt_correction_T_max 0.9293
_exptl_absorpt_correction_T_min 0.4015
_exptl_absorpt_correction_type multi-scan
_exptl_absorpt_process_details sadabs
_exptl_crystal_colour brown
_exptl_crystal_density_diffrn 1.452
_exptl_crystal_density_method 'not measured'
_exptl_crystal_description block
_exptl_crystal_F_000 664
_exptl_crystal_size_max 0.15
_exptl_crystal_size_mid 0.06
_exptl_crystal_size_min 0.01
_refine_diff_density_max 0.724
_refine_diff_density_min -0.672
_refine_diff_density_rms 0.111
_refine_ls_extinction_method none
_refine_ls_goodness_of_fit_ref 1.004
_refine_ls_hydrogen_treatment constr
_refine_ls_matrix_type full
_refine_ls_number_parameters 185
_refine_ls_number_reflns 2238
_refine_ls_number_restraints 0
_refine_ls_restrained_S_all 1.004
_refine_ls_R_factor_all 0.0721
_refine_ls_R_factor_gt 0.0488
_refine_ls_shift/su_max 0.000
_refine_ls_shift/su_mean 0.000
_refine_ls_structure_factor_coef Fsqd
_refine_ls_weighting_details 'calc w=1/[\s^2^(Fo^2^)+(0.0170P)^2^+0.0000P] where P=(Fo^2^+2Fc^2^)/3'
_refine_ls_weighting_scheme calc
_refine_ls_wR_factor_gt 0.1013
_refine_ls_wR_factor_ref 0.1057
_reflns_number_gt 1507
_reflns_number_total 2238
_reflns_threshold_expression >2sigma(I)
_cod_data_source_file ic7003968_ddef_0605.cif
_cod_data_source_block data0m
_cod_depositor_comments
;
The following automatic conversions were performed:

'_symmetry_cell_setting' value 'Monoclinic' changed to 'monoclinic'
according to
/usr/data/users/saulius/automatic-downloads/retrospective/ACS/lib/dictionaries/cif_core.dic
dictionary named 'cif_core.dic' version 2.4.2 from 2011-04-26.

Automatic conversion script
Id: cif_fix_values 2281 2013-09-26 08:29:07Z andrius 
;
_cod_original_sg_symbol_H-M P2(1)/c
_cod_database_code 4339096

loop_
_symmetry_equiv_pos_as_xyz
'x, y, z'
'-x, y+1/2, -z+1/2'
'-x, -y, -z'
'x, -y-1/2, z-1/2'

loop_
_atom_site_label
_atom_site_type_symbol
_atom_site_fract_x
_atom_site_fract_y
_atom_site_fract_z
_atom_site_U_iso_or_equiv
_atom_site_adp_type
_atom_site_occupancy
_atom_site_symmetry_multiplicity
_atom_site_calc_flag
_atom_site_refinement_flags
C1 C 0.2605(4) 0.0869(3) 1.0325(4) 0.0130(10) Uani 1 1 d .
C2 C 0.3353(5) 0.1321(3) 1.1532(4) 0.0167(10) Uani 1 1 d .
H2 H 0.4084 0.0952 1.2145 0.020 Uiso 1 1 calc R
C3 C 0.3093(4) 0.2251(3) 1.1873(4) 0.0161(10) Uani 1 1 d .
C4 C -0.2289(4) 0.2337(3) 0.7616(4) 0.0156(10) Uani 1 1 d .
C9 C 0.3185(5) -0.0100(3) 1.0070(5) 0.0228(11) Uani 1 1 d .
H9A H 0.2482 -0.0620 0.9942 0.034 Uiso 1 1 calc R
H9B H 0.4042 -0.0268 1.0800 0.034 Uiso 1 1 calc R
H9C H 0.3405 -0.0039 0.9302 0.034 Uiso 1 1 calc R
C10 C 0.4017(4) 0.2677(4) 1.3139(4) 0.0225(11) Uani 1 1 d .
H10A H 0.4221 0.3368 1.3027 0.034 Uiso 1 1 calc R
H10B H 0.4899 0.2305 1.3480 0.034 Uiso 1 1 calc R
H10C H 0.3532 0.2636 1.3736 0.034 Uiso 1 1 calc R
C11 C -0.3382(5) 0.1879(4) 0.6443(4) 0.0250(12) Uani 1 1 d .
H11A H -0.3024 0.1860 0.5753 0.038 Uiso 1 1 calc R
H11B H -0.4246 0.2272 0.6173 0.038 Uiso 1 1 calc R
H11C H -0.3584 0.1207 0.6640 0.038 Uiso 1 1 calc R
Mn1 Mn 0.04462(7) 0.24120(5) 0.97593(6) 0.0116(2) Uani 1 1 d .
N1 N 0.1467(4) 0.1249(3) 0.9486(3) 0.0135(8) Uani 1 1 d .
N2 N -0.1123(3) 0.1878(3) 0.8269(3) 0.0127(8) Uani 1 1 d .
N3 N -0.0235(4) 0.1540(3) 1.1154(3) 0.0175(9) Uani 1 1 d .
N4 N 0.0416(4) 0.1596(2) 1.2263(4) 0.0129(8) Uani 1 1 d .
N5 N 0.1068(4) 0.3366(3) 0.8378(3) 0.0175(9) Uani 1 1 d .
O1 O 0.2070(3) 0.2817(2) 1.1181(3) 0.0147(7) Uani 1 1 d .
O2 O -0.0657(3) 0.3506(2) 0.9920(3) 0.0144(7) Uani 1 1 d .
C5 C -0.2583(4) 0.3305(3) 0.7937(4) 0.0163(10) Uani 1 1 d .
H5 H -0.3393 0.3625 0.7353 0.020 Uiso 1 1 calc R
C6 C -0.1791(4) 0.3816(3) 0.9023(4) 0.0130(10) Uani 1 1 d .
C7 C 0.0727(4) 0.0827(3) 0.8206(4) 0.0128(10) Uani 1 1 d .
H7A H 0.1023 0.0136 0.8182 0.015 Uiso 1 1 calc R
H7B H 0.0949 0.1209 0.7560 0.015 Uiso 1 1 calc R
C8 C -0.0815(4) 0.0873(3) 0.7932(4) 0.0182(11) Uani 1 1 d .
H8A H -0.1361 0.0739 0.7018 0.022 Uiso 1 1 calc R
H8B H -0.1072 0.0376 0.8446 0.022 Uiso 1 1 calc R
C12 C -0.2238(5) 0.4849(3) 0.9226(4) 0.0192(10) Uani 1 1 d .
H12A H -0.2398 0.4871 1.0026 0.029 Uiso 1 1 calc R
H12B H -0.3109 0.5024 0.8514 0.029 Uiso 1 1 calc R
H12C H -0.1496 0.5318 0.9268 0.029 Uiso 1 1 calc R

loop_
_atom_site_aniso_label
_atom_site_aniso_U_11
_atom_site_aniso_U_22
_atom_site_aniso_U_33
_atom_site_aniso_U_23
_atom_site_aniso_U_13
_atom_site_aniso_U_12
C1 0.005(2) 0.019(2) 0.017(2) -0.006(2) 0.0063(19) -0.0048(18)
C2 0.014(2) 0.019(2) 0.014(2) 0.001(2) 0.0017(19) 0.0039(19)
C3 0.007(2) 0.025(3) 0.017(2) 0.000(2) 0.0050(18) -0.0022(19)
C4 0.008(2) 0.027(3) 0.011(2) 0.001(2) 0.0018(17) -0.003(2)
C9 0.011(2) 0.021(3) 0.032(3) -0.004(2) 0.003(2) 0.005(2)
C10 0.013(2) 0.032(3) 0.013(2) -0.005(2) -0.0056(19) 0.002(2)
C11 0.011(2) 0.035(3) 0.019(2) -0.008(2) -0.006(2) 0.002(2)
Mn1 0.0074(3) 0.0149(4) 0.0105(3) -0.0003(3) 0.0009(3) 0.0008(3)
N1 0.012(2) 0.020(2) 0.0095(19) -0.0017(16) 0.0057(17) -0.0008(16)
N2 0.0092(19) 0.017(2) 0.0150(19) 0.0007(16) 0.0080(16) 0.0052(16)
N3 0.022(2) 0.022(2) 0.007(2) 0.0007(16) 0.0038(18) -0.0039(18)
N4 0.0144(19) 0.0094(19) 0.019(2) -0.0009(17) 0.0110(17) -0.0014(16)
N5 0.020(2) 0.023(2) 0.010(2) -0.0006(17) 0.0053(17) -0.0048(18)
O1 0.0118(16) 0.0151(16) 0.0173(15) 0.0023(13) 0.0056(13) 0.0036(12)
O2 0.0095(15) 0.0167(16) 0.0133(16) -0.0018(13) 0.0000(13) 0.0024(13)
C5 0.008(2) 0.020(2) 0.017(2) 0.001(2) 0.0001(19) 0.0070(19)
C6 0.009(2) 0.019(2) 0.014(2) -0.001(2) 0.0071(19) -0.0029(19)
C7 0.014(2) 0.012(2) 0.010(2) -0.0017(18) 0.0021(19) -0.0003(18)
C8 0.017(3) 0.014(2) 0.015(2) -0.0065(19) -0.003(2) -0.0003(19)
C12 0.015(2) 0.019(2) 0.020(3) 0.002(2) 0.003(2) 0.004(2)

loop_
_atom_type_symbol
_atom_type_description
_atom_type_scat_dispersion_real
_atom_type_scat_dispersion_imag
_atom_type_scat_source
C C 0.0181 0.0091 'International Tables Vol C Tables 4.2.6.8 and 6.1.1.4'
H H 0.0000 0.0000 'International Tables Vol C Tables 4.2.6.8 and 6.1.1.4'
N N 0.0311 0.0180 'International Tables Vol C Tables 4.2.6.8 and 6.1.1.4'
O O 0.0492 0.0322 'International Tables Vol C Tables 4.2.6.8 and 6.1.1.4'
Mn Mn -0.5299 2.8052 'International Tables Vol C Tables 4.2.6.8 and 6.1.1.4'

loop_
_geom_angle_atom_site_label_1
_geom_angle_atom_site_label_2
_geom_angle_atom_site_label_3
_geom_angle
_geom_angle_site_symmetry_1
_geom_angle_site_symmetry_3
N1 C1 C2 122.5(4) . .
N1 C1 C9 120.9(4) . .
C2 C1 C9 116.6(4) . .
C3 C2 C1 124.8(4) . .
C3 C2 H2 117.6 . .
C1 C2 H2 117.6 . .
O1 C3 C2 124.9(4) . .
O1 C3 C10 115.0(4) . .
C2 C3 C10 120.0(4) . .
N2 C4 C5 122.2(4) . .
N2 C4 C11 121.3(4) . .
C5 C4 C11 116.5(4) . .
C1 C9 H9A 109.5 . .
C1 C9 H9B 109.5 . .
H9A C9 H9B 109.5 . .
C1 C9 H9C 109.5 . .
H9A C9 H9C 109.5 . .
H9B C9 H9C 109.5 . .
C3 C10 H10A 109.5 . .
C3 C10 H10B 109.5 . .
H10A C10 H10B 109.5 . .
C3 C10 H10C 109.5 . .
H10A C10 H10C 109.5 . .
H10B C10 H10C 109.5 . .
C4 C11 H11A 109.5 . .
C4 C11 H11B 109.5 . .
H11A C11 H11B 109.5 . .
C4 C11 H11C 109.5 . .
H11A C11 H11C 109.5 . .
H11B C11 H11C 109.5 . .
O1 Mn1 O2 93.22(12) . .
O1 Mn1 N2 174.23(13) . .
O2 Mn1 N2 92.55(13) . .
O1 Mn1 N1 90.92(13) . .
O2 Mn1 N1 175.87(13) . .
N2 Mn1 N1 83.31(14) . .
O1 Mn1 N3 87.95(13) . .
O2 Mn1 N3 89.42(13) . .
N2 Mn1 N3 92.10(14) . .
N1 Mn1 N3 90.74(14) . .
O1 Mn1 N5 91.88(13) . .
O2 Mn1 N5 87.34(13) . .
N2 Mn1 N5 88.40(14) . .
N1 Mn1 N5 92.52(14) . .
N3 Mn1 N5 176.74(14) . .
C1 N1 C7 123.4(4) . .
C1 N1 Mn1 125.7(3) . .
C7 N1 Mn1 110.9(2) . .
C4 N2 C8 122.2(4) . .
C4 N2 Mn1 125.9(3) . .
C8 N2 Mn1 111.9(2) . .
N4 N3 Mn1 120.2(3) . .
N3 N4 N5 178.8(4) . 4_566
N4 N5 Mn1 123.9(3) 4_565 .
C3 O1 Mn1 126.0(3) . .
C6 O2 Mn1 124.6(3) . .
C6 C5 C4 125.5(4) . .
C6 C5 H5 117.2 . .
C4 C5 H5 117.2 . .
O2 C6 C5 126.1(4) . .
O2 C6 C12 114.6(4) . .
C5 C6 C12 119.3(4) . .
N1 C7 C8 107.4(4) . .
N1 C7 H7A 110.2 . .
C8 C7 H7A 110.2 . .
N1 C7 H7B 110.2 . .
C8 C7 H7B 110.2 . .
H7A C7 H7B 108.5 . .
N2 C8 C7 107.3(3) . .
N2 C8 H8A 110.3 . .
C7 C8 H8A 110.3 . .
N2 C8 H8B 110.3 . .
C7 C8 H8B 110.3 . .
H8A C8 H8B 108.5 . .
C6 C12 H12A 109.5 . .
C6 C12 H12B 109.5 . .
H12A C12 H12B 109.5 . .
C6 C12 H12C 109.5 . .
H12A C12 H12C 109.5 . .
H12B C12 H12C 109.5 . .

loop_
_geom_bond_atom_site_label_1
_geom_bond_atom_site_label_2
_geom_bond_distance
_geom_bond_site_symmetry_2
C1 N1 1.302(5) .
C1 C2 1.428(6) .
C1 C9 1.516(6) .
C2 C3 1.376(6) .
C2 H2 0.9500 .
C3 O1 1.298(5) .
C3 C10 1.504(6) .
C4 N2 1.303(5) .
C4 C5 1.426(6) .
C4 C11 1.511(6) .
C9 H9A 0.9800 .
C9 H9B 0.9800 .
C9 H9C 0.9800 .
C10 H10A 0.9800 .
C10 H10B 0.9800 .
C10 H10C 0.9800 .
C11 H11A 0.9800 .
C11 H11B 0.9800 .
C11 H11C 0.9800 .
Mn1 O1 1.909(3) .
Mn1 O2 1.917(3) .
Mn1 N2 1.978(3) .
Mn1 N1 1.982(4) .
Mn1 N3 2.284(4) .
Mn1 N5 2.299(4) .
N1 C7 1.475(5) .
N2 C8 1.483(5) .
N3 N4 1.180(5) .
N4 N5 1.185(5) 4_566
N5 N4 1.185(5) 4_565
O2 C6 1.293(5) .
C5 C6 1.378(6) .
C5 H5 0.9500 .
C6 C12 1.520(6) .
C7 C8 1.495(6) .
C7 H7A 0.9900 .
C7 H7B 0.9900 .
C8 H8A 0.9900 .
C8 H8B 0.9900 .
C12 H12A 0.9800 .
C12 H12B 0.9800 .
C12 H12C 0.9800 .

loop_
_geom_torsion_atom_site_label_1
_geom_torsion_atom_site_label_2
_geom_torsion_atom_site_label_3
_geom_torsion_atom_site_label_4
_geom_torsion
_geom_torsion_site_symmetry_4
N1 C1 C2 C3 -9.7(7) .
C9 C1 C2 C3 171.6(4) .
C1 C2 C3 O1 5.2(7) .
C1 C2 C3 C10 -175.7(4) .
C2 C1 N1 C7 176.2(4) .
C9 C1 N1 C7 -5.2(6) .
C2 C1 N1 Mn1 -6.8(6) .
C9 C1 N1 Mn1 171.8(3) .
O1 Mn1 N1 C1 19.1(4) .
O2 Mn1 N1 C1 -161.0(18) .
N2 Mn1 N1 C1 -160.9(4) .
N3 Mn1 N1 C1 -68.9(4) .
N5 Mn1 N1 C1 111.0(3) .
O1 Mn1 N1 C7 -163.6(3) .
O2 Mn1 N1 C7 16(2) .
N2 Mn1 N1 C7 16.4(3) .
N3 Mn1 N1 C7 108.4(3) .
N5 Mn1 N1 C7 -71.7(3) .
C5 C4 N2 C8 -179.7(4) .
C11 C4 N2 C8 -2.1(6) .
C5 C4 N2 Mn1 -1.4(6) .
C11 C4 N2 Mn1 176.3(3) .
O1 Mn1 N2 C4 -168.0(13) .
O2 Mn1 N2 C4 12.1(3) .
N1 Mn1 N2 C4 -167.9(3) .
N3 Mn1 N2 C4 101.6(3) .
N5 Mn1 N2 C4 -75.2(3) .
O1 Mn1 N2 C8 10.4(15) .
O2 Mn1 N2 C8 -169.4(3) .
N1 Mn1 N2 C8 10.6(3) .
N3 Mn1 N2 C8 -79.9(3) .
N5 Mn1 N2 C8 103.3(3) .
O1 Mn1 N3 N4 5.1(3) .
O2 Mn1 N3 N4 -88.2(4) .
N2 Mn1 N3 N4 179.3(3) .
N1 Mn1 N3 N4 96.0(4) .
N5 Mn1 N3 N4 -82(2) .
Mn1 N3 N4 N5 -134(21) 4_566
O1 Mn1 N5 N4 178.5(4) 4_565
O2 Mn1 N5 N4 -88.4(4) 4_565
N2 Mn1 N5 N4 4.3(4) 4_565
N1 Mn1 N5 N4 87.5(4) 4_565
N3 Mn1 N5 N4 -95(2) 4_565
C2 C3 O1 Mn1 16.1(6) .
C10 C3 O1 Mn1 -163.0(3) .
O2 Mn1 O1 C3 156.5(3) .
N2 Mn1 O1 C3 -23.4(15) .
N1 Mn1 O1 C3 -23.5(3) .
N3 Mn1 O1 C3 67.2(3) .
N5 Mn1 O1 C3 -116.1(3) .
O1 Mn1 O2 C6 160.9(3) .
N2 Mn1 O2 C6 -19.1(3) .
N1 Mn1 O2 C6 -19(2) .
N3 Mn1 O2 C6 -111.2(3) .
N5 Mn1 O2 C6 69.2(3) .
N2 C4 C5 C6 -8.3(7) .
C11 C4 C5 C6 173.9(4) .
Mn1 O2 C6 C5 16.4(6) .
Mn1 O2 C6 C12 -162.9(3) .
C4 C5 C6 O2 0.3(7) .
C4 C5 C6 C12 179.7(4) .
C1 N1 C7 C8 137.9(4) .
Mn1 N1 C7 C8 -39.5(4) .
C4 N2 C8 C7 144.0(4) .
Mn1 N2 C8 C7 -34.6(4) .
N1 C7 C8 N2 47.2(4) .
